data_7241885
loop_
_publ_author_name
'Kirchhecker, Sarah'
'Dell'Acqua, Andrea'
'Angenvoort, Astrid'
'Spannenberg, Anke'
'Ito, Kenji'
'Tin, Sergey'
'Taden, Andreas'
'de Vries, Johannes G.'

_publ_section_title
;
 HMF--glycerol acetals as additives for the debonding of polyurethane
 adhesives
;
_journal_issue 2
_journal_name_full 'Green Chemistry'
_journal_page_first 957
_journal_page_last 965
_journal_paper_doi 10.1039/D0GC04093B
_journal_volume 23
_journal_year 2021
_chemical_formula_sum 'C9 H12 O5'
_chemical_formula_weight 200.19
_space_group_crystal_system monoclinic
_space_group_IT_number 14
_space_group_name_Hall '-P 2ybc'
_space_group_name_H-M_alt 'P 1 21/c 1'
_atom_sites_solution_hydrogens mixed
_audit_creation_method SHELXL-2018/3
_audit_update_record
;
2020-08-07 deposited with the CCDC.	2020-09-09 downloaded from the CCDC.
;
_cell_angle_alpha 90
_cell_angle_beta 101.6189(17)
_cell_angle_gamma 90
_cell_formula_units_Z 4
_cell_length_a 10.7742(5)
_cell_length_b 7.0350(3)
_cell_length_c 12.0329(6)
_cell_measurement_reflns_used 9991
_cell_measurement_temperature 150(2)
_cell_measurement_theta_max 30.57
_cell_measurement_theta_min 2.90
_cell_volume 893.36(7)
_computing_cell_refinement 'SAINT (Bruker, 2013)'
_computing_data_collection 'APEX2 (Bruker, 2014)'
_computing_data_reduction SAINT
_computing_structure_refinement 'SHELXL-2018/3 (Sheldrick, 2015)'
_computing_structure_solution 'SHELXS-97 (Sheldrick, 2008)'
_diffrn_ambient_temperature 150(2)
_diffrn_detector_area_resol_mean 8.3333
_diffrn_measured_fraction_theta_full 0.999
_diffrn_measured_fraction_theta_max 1.000
_diffrn_measurement_device_type 'Bruker APEX-II CCD'
_diffrn_measurement_method '\f and \w scans'
_diffrn_radiation_type MoK\a
_diffrn_radiation_wavelength 0.71073
_diffrn_reflns_av_R_equivalents 0.0202
_diffrn_reflns_av_unetI/netI 0.0104
_diffrn_reflns_Laue_measured_fraction_full 0.999
_diffrn_reflns_Laue_measured_fraction_max 1.000
_diffrn_reflns_limit_h_max 14
_diffrn_reflns_limit_h_min -14
_diffrn_reflns_limit_k_max 9
_diffrn_reflns_limit_k_min -9
_diffrn_reflns_limit_l_max 15
_diffrn_reflns_limit_l_min -15
_diffrn_reflns_number 16827
_diffrn_reflns_point_group_measured_fraction_full 0.999
_diffrn_reflns_point_group_measured_fraction_max 1.000
_diffrn_reflns_theta_full 25.242
_diffrn_reflns_theta_max 27.996
_diffrn_reflns_theta_min 1.930
_diffrn_source 'fine-focus sealed tube'
_exptl_absorpt_coefficient_mu 0.122
_exptl_absorpt_correction_T_max 0.98
_exptl_absorpt_correction_T_min 0.95
_exptl_absorpt_correction_type multi-scan
_exptl_absorpt_process_details 'SADABS (Bruker, 2014)'
_exptl_crystal_colour colourless
_exptl_crystal_density_diffrn 1.488
_exptl_crystal_description prism
_exptl_crystal_F_000 424
_exptl_crystal_size_max 0.419
_exptl_crystal_size_mid 0.335
_exptl_crystal_size_min 0.156
_refine_diff_density_max 0.318
_refine_diff_density_min -0.250
_refine_diff_density_rms 0.047
_refine_ls_extinction_method none
_refine_ls_goodness_of_fit_ref 1.048
_refine_ls_hydrogen_treatment mixed
_refine_ls_matrix_type full
_refine_ls_number_parameters 135
_refine_ls_number_reflns 2151
_refine_ls_number_restraints 0
_refine_ls_restrained_S_all 1.048
_refine_ls_R_factor_all 0.0355
_refine_ls_R_factor_gt 0.0331
_refine_ls_shift/su_max 0.001
_refine_ls_shift/su_mean 0.000
_refine_ls_structure_factor_coef Fsqd
_refine_ls_weighting_details 'w=1/[\s^2^(Fo^2^)+(0.0480P)^2^+0.3191P] where P=(Fo^2^+2Fc^2^)/3'
_refine_ls_weighting_scheme calc
_refine_ls_wR_factor_gt 0.0888
_refine_ls_wR_factor_ref 0.0920
_reflns_Friedel_coverage 0.000
_reflns_number_gt 1993
_reflns_number_total 2151
_reflns_threshold_expression 'I > 2\s(I)'
_cod_data_source_file d0gc04093b2.cif
_cod_data_source_block AX1727
_cod_depositor_comments 'Adding full bibliography for 7241885.cif.'
_cod_original_sg_symbol_H-M 'P 21/c'
_cod_database_code 7241885
_shelx_shelxl_version_number 2018/3
_shelx_space_group_comment
;
The symmetry employed for this shelxl refinement is uniquely defined
by the following loop, which should always be used as a source of
symmetry information in preference to the above space-group names.
They are only intended as comments.
;

loop_
_space_group_symop_operation_xyz
'x, y, z'
'-x, y+1/2, -z+1/2'
'-x, -y, -z'
'x, -y-1/2, z-1/2'

loop_
_atom_site_label
_atom_site_type_symbol
_atom_site_fract_x
_atom_site_fract_y
_atom_site_fract_z
_atom_site_U_iso_or_equiv
_atom_site_adp_type
_atom_site_occupancy
_atom_site_site_symmetry_order
_atom_site_calc_flag
_atom_site_refinement_flags_posn
_atom_site_refinement_flags_adp
_atom_site_refinement_flags_occupancy
_atom_site_disorder_assembly
_atom_site_disorder_group
C1 C 0.55761(9) 0.21756(15) 0.58354(9) 0.0220(2) Uani 1 1 d . . . . .
H1A H 0.488340 0.263542 0.522512 0.026 Uiso 1 1 calc R U . . .
H1B H 0.544224 0.079986 0.593842 0.026 Uiso 1 1 calc R U . . .
C2 C 0.68038(9) 0.24519(14) 0.54782(8) 0.0186(2) Uani 1 1 d . . . . .
C3 C 0.71363(9) 0.33800(14) 0.45997(8) 0.0203(2) Uani 1 1 d . . . . .
H3 H 0.658311 0.403551 0.400900 0.024 Uiso 1 1 calc R U . . .
C4 C 0.84816(9) 0.31881(14) 0.47277(8) 0.0193(2) Uani 1 1 d . . . . .
H4 H 0.899683 0.368200 0.424118 0.023 Uiso 1 1 calc R U . . .
C5 C 0.88661(9) 0.21599(13) 0.56833(8) 0.0166(2) Uani 1 1 d . . . . .
C6 C 1.01305(8) 0.15199(13) 0.63099(8) 0.0164(2) Uani 1 1 d . . . . .
H6 H 1.015429 0.010269 0.637503 0.020 Uiso 1 1 calc R U . . .
C7 C 1.22804(9) 0.16769(15) 0.62296(8) 0.0195(2) Uani 1 1 d . . . . .
H7A H 1.288875 0.218221 0.578709 0.023 Uiso 1 1 calc R U . . .
H7B H 1.237631 0.027776 0.627287 0.023 Uiso 1 1 calc R U . . .
C8 C 1.25661(9) 0.25149(14) 0.74194(8) 0.0171(2) Uani 1 1 d . . . . .
H8 H 1.254816 0.393438 0.737494 0.020 Uiso 1 1 calc R U . . .
C9 C 1.15598(9) 0.18236(16) 0.80418(8) 0.0211(2) Uani 1 1 d . . . . .
H9A H 1.160844 0.042445 0.812751 0.025 Uiso 1 1 calc R U . . .
H9B H 1.169550 0.239950 0.880753 0.025 Uiso 1 1 calc R U . . .
O1 O 0.55103(7) 0.31493(12) 0.68670(7) 0.02539(19) Uani 1 1 d . . . . .
O2 O 0.78576(6) 0.16712(10) 0.61591(6) 0.01894(17) Uani 1 1 d . . . . .
O3 O 1.10163(6) 0.21526(11) 0.56753(6) 0.01933(17) Uani 1 1 d . . . . .
O4 O 1.03422(6) 0.23612(11) 0.73987(6) 0.02051(18) Uani 1 1 d . . . . .
O5 O 1.37773(6) 0.18930(11) 0.80300(6) 0.02092(17) Uani 1 1 d . . . . .
H1 H 0.5786(16) 0.428(3) 0.6844(14) 0.051(5) Uiso 1 1 d . . . . .
H5 H 1.4368(17) 0.238(3) 0.7683(16) 0.052(5) Uiso 1 1 d . . . . .

loop_
_atom_site_aniso_label
_atom_site_aniso_U_11
_atom_site_aniso_U_22
_atom_site_aniso_U_33
_atom_site_aniso_U_23
_atom_site_aniso_U_13
_atom_site_aniso_U_12
C1 0.0157(4) 0.0274(5) 0.0229(5) -0.0028(4) 0.0035(3) -0.0027(4)
C2 0.0154(4) 0.0205(5) 0.0190(4) -0.0015(3) 0.0010(3) 0.0006(3)
C3 0.0189(5) 0.0223(5) 0.0190(4) 0.0006(3) 0.0017(3) 0.0008(4)
C4 0.0187(4) 0.0210(5) 0.0186(4) 0.0007(3) 0.0044(3) -0.0007(3)
C5 0.0157(4) 0.0171(4) 0.0179(4) -0.0016(3) 0.0052(3) -0.0011(3)
C6 0.0157(4) 0.0175(4) 0.0166(4) -0.0002(3) 0.0048(3) -0.0003(3)
C7 0.0142(4) 0.0272(5) 0.0175(4) -0.0018(4) 0.0038(3) 0.0005(3)
C8 0.0154(4) 0.0189(4) 0.0162(4) 0.0004(3) 0.0015(3) 0.0005(3)
C9 0.0164(4) 0.0317(5) 0.0151(4) 0.0028(4) 0.0031(3) 0.0028(4)
O1 0.0242(4) 0.0292(4) 0.0252(4) -0.0041(3) 0.0108(3) -0.0061(3)
O2 0.0145(3) 0.0224(4) 0.0199(3) 0.0033(3) 0.0036(3) 0.0001(2)
O3 0.0149(3) 0.0282(4) 0.0153(3) 0.0017(3) 0.0040(2) -0.0007(3)
O4 0.0162(3) 0.0302(4) 0.0153(3) -0.0023(3) 0.0033(3) 0.0040(3)
O5 0.0148(3) 0.0281(4) 0.0194(3) 0.0039(3) 0.0022(3) 0.0004(3)

loop_
_atom_type_symbol
_atom_type_description
_atom_type_scat_dispersion_real
_atom_type_scat_dispersion_imag
_atom_type_scat_source
C C 0.0033 0.0016 'International Tables Vol C Tables 4.2.6.8 and 6.1.1.4'
H H 0.0000 0.0000 'International Tables Vol C Tables 4.2.6.8 and 6.1.1.4'
O O 0.0106 0.0060 'International Tables Vol C Tables 4.2.6.8 and 6.1.1.4'

loop_
_geom_angle_atom_site_label_1
_geom_angle_atom_site_label_2
_geom_angle_atom_site_label_3
_geom_angle
_geom_angle_site_symmetry_1
_geom_angle_site_symmetry_3
_geom_angle_publ_flag
O1 C1 C2 113.02(8) . . ?
O1 C1 H1A 109.0 . . ?
C2 C1 H1A 109.0 . . ?
O1 C1 H1B 109.0 . . ?
C2 C1 H1B 109.0 . . ?
H1A C1 H1B 107.8 . . ?
C3 C2 O2 110.02(8) . . ?
C3 C2 C1 133.04(9) . . ?
O2 C2 C1 116.93(8) . . ?
C2 C3 C4 107.00(8) . . ?
C2 C3 H3 126.5 . . ?
C4 C3 H3 126.5 . . ?
C5 C4 C3 105.79(9) . . ?
C5 C4 H4 127.1 . . ?
C3 C4 H4 127.1 . . ?
C4 C5 O2 110.92(8) . . ?
C4 C5 C6 133.31(9) . . ?
O2 C5 C6 115.75(8) . . ?
O3 C6 O4 111.68(7) . . ?
O3 C6 C5 106.31(7) . . ?
O4 C6 C5 107.66(7) . . ?
O3 C6 H6 110.4 . . ?
O4 C6 H6 110.4 . . ?
C5 C6 H6 110.4 . . ?
O3 C7 C8 109.96(7) . . ?
O3 C7 H7A 109.7 . . ?
C8 C7 H7A 109.7 . . ?
O3 C7 H7B 109.7 . . ?
C8 C7 H7B 109.7 . . ?
H7A C7 H7B 108.2 . . ?
O5 C8 C9 108.49(8) . . ?
O5 C8 C7 110.82(8) . . ?
C9 C8 C7 108.13(8) . . ?
O5 C8 H8 109.8 . . ?
C9 C8 H8 109.8 . . ?
C7 C8 H8 109.8 . . ?
O4 C9 C8 108.44(8) . . ?
O4 C9 H9A 110.0 . . ?
C8 C9 H9A 110.0 . . ?
O4 C9 H9B 110.0 . . ?
C8 C9 H9B 110.0 . . ?
H9A C9 H9B 108.4 . . ?
C1 O1 H1 109.9(11) . . ?
C5 O2 C2 106.27(7) . . ?
C6 O3 C7 111.02(7) . . ?
C6 O4 C9 110.44(7) . . ?
C8 O5 H5 107.6(11) . . ?

loop_
_geom_bond_atom_site_label_1
_geom_bond_atom_site_label_2
_geom_bond_distance
_geom_bond_site_symmetry_2
_geom_bond_publ_flag
C1 O1 1.4320(12) . ?
C1 C2 1.4837(13) . ?
C1 H1A 0.9900 . ?
C1 H1B 0.9900 . ?
C2 C3 1.3508(14) . ?
C2 O2 1.3738(11) . ?
C3 C4 1.4328(13) . ?
C3 H3 0.9500 . ?
C4 C5 1.3509(13) . ?
C4 H4 0.9500 . ?
C5 O2 1.3702(11) . ?
C5 C6 1.4877(12) . ?
C6 O3 1.4091(11) . ?
C6 O4 1.4137(11) . ?
C6 H6 1.0000 . ?
C7 O3 1.4304(11) . ?
C7 C8 1.5213(13) . ?
C7 H7A 0.9900 . ?
C7 H7B 0.9900 . ?
C8 O5 1.4311(11) . ?
C8 C9 1.5166(13) . ?
C8 H8 1.0000 . ?
C9 O4 1.4332(11) . ?
C9 H9A 0.9900 . ?
C9 H9B 0.9900 . ?
O1 H1 0.85(2) . ?
O5 H5 0.90(2) . ?

loop_
_geom_hbond_atom_site_label_D
_geom_hbond_atom_site_label_H
_geom_hbond_atom_site_label_A
_geom_hbond_distance_DH
_geom_hbond_distance_HA
_geom_hbond_distance_DA
_geom_hbond_angle_DHA
_geom_hbond_site_symmetry_A
_geom_hbond_publ_flag
O1 H1 O5 0.85(2) 1.89(2) 2.7390(11) 170.3(16) 2_756 yes
O5 H5 O1 0.90(2) 1.80(2) 2.6978(10) 173.3(18) 1_655 yes

loop_
_geom_torsion_atom_site_label_1
_geom_torsion_atom_site_label_2
_geom_torsion_atom_site_label_3
_geom_torsion_atom_site_label_4
_geom_torsion
_geom_torsion_site_symmetry_1
_geom_torsion_site_symmetry_2
_geom_torsion_site_symmetry_3
_geom_torsion_site_symmetry_4
_geom_torsion_publ_flag
O1 C1 C2 C3 -111.59(13) . . . . ?
O1 C1 C2 O2 66.77(12) . . . . ?
O2 C2 C3 C4 -0.21(11) . . . . ?
C1 C2 C3 C4 178.23(10) . . . . ?
C2 C3 C4 C5 -0.30(11) . . . . ?
C3 C4 C5 O2 0.71(11) . . . . ?
C3 C4 C5 C6 -177.60(10) . . . . ?
C4 C5 C6 O3 -2.22(14) . . . . ?
O2 C5 C6 O3 179.53(7) . . . . ?
C4 C5 C6 O4 117.59(11) . . . . ?
O2 C5 C6 O4 -60.66(10) . . . . ?
O3 C7 C8 O5 174.03(7) . . . . ?
O3 C7 C8 C9 55.24(10) . . . . ?
O5 C8 C9 O4 -177.02(7) . . . . ?
C7 C8 C9 O4 -56.77(10) . . . . ?
C4 C5 O2 C2 -0.84(11) . . . . ?
C6 C5 O2 C2 177.79(8) . . . . ?
C3 C2 O2 C5 0.64(11) . . . . ?
C1 C2 O2 C5 -178.09(8) . . . . ?
O4 C6 O3 C7 60.47(10) . . . . ?
C5 C6 O3 C7 177.63(7) . . . . ?
C8 C7 O3 C6 -56.89(10) . . . . ?
O3 C6 O4 C9 -62.70(10) . . . . ?
C5 C6 O4 C9 -179.04(7) . . . . ?
C8 C9 O4 C6 60.63(10) . . . . ?
